data_7049482
loop_
_publ_author_name
'Qin, Zhaoxian'
'Zhao, Li'
'Li, Zhiwen'
'Tian, Shanli'
'Xiao, Qian'
'Deng, Yuheng'
'Zhang, Jiangwei'
'Li, Gao'
'Wan, Chongqing'

_publ_section_title
;
 Supramolecular topology design of silver(i) and copper(ii) coordination
 polymers through a new semi-rigid sulfonyl ligand with different anion
 templates.
;
_journal_issue 20
_journal_name_full 'Dalton transactions (Cambridge, England : 2003)'
_journal_page_first 6730
_journal_page_last 6737
_journal_paper_doi 10.1039/c9dt00257j
_journal_volume 48
_journal_year 2019
_chemical_formula_moiety 'C14 H10 Ag F5 N2 O4 S'
_chemical_formula_sum 'C14 H10 Ag F5 N2 O4 S'
_chemical_formula_weight 505.17
_space_group_crystal_system orthorhombic
_space_group_IT_number 61
_space_group_name_Hall '-P 2ac 2ab'
_space_group_name_H-M_alt 'P b c a'
_symmetry_space_group_name_Hall '-P 2ac 2ab'
_symmetry_space_group_name_H-M 'P b c a'
_atom_sites_solution_hydrogens geom
_audit_creation_date 2019-03-05
_audit_creation_method
;
Olex2 1.2
(compiled 2018.05.29 svn.r3508 for OlexSys, GUI svn.r5506)
;
_audit_update_record
;
2019-03-05 deposited with the CCDC.    2019-03-25 downloaded from the CCDC.
;
_cell_angle_alpha 90
_cell_angle_beta 90
_cell_angle_gamma 90
_cell_formula_units_Z 8
_cell_length_a 13.5906(5)
_cell_length_b 15.3623(6)
_cell_length_c 16.9588(6)
_cell_measurement_reflns_used 3295
_cell_measurement_temperature 296(2)
_cell_measurement_theta_max 25.242
_cell_measurement_theta_min 2.334
_cell_volume 3540.7(2)
_computing_cell_refinement 'SAINT v7.68A (Bruker, 2009)'
_computing_data_collection 'Bruker XSCANS'
_computing_data_reduction 'SAINT v7.68A (Bruker, 2009)'
_computing_molecular_graphics 'Olex2 (Dolomanov et al., 2009)'
_computing_publication_material 'Olex2 (Dolomanov et al., 2009)'
_computing_structure_refinement 'ShelXL (Sheldrick, 2015)'
_computing_structure_solution 'SHELXT 2014/5 (Sheldrick, 2014)'
_diffrn_ambient_temperature 296.15
_diffrn_detector_area_resol_mean 16.0971
_diffrn_measured_fraction_theta_full 0.879
_diffrn_measured_fraction_theta_max 0.905
_diffrn_measurement_device_type 'Bruker P4'
_diffrn_measurement_method '\w scans'
_diffrn_radiation_type MoK\a
_diffrn_radiation_wavelength 0.71073
_diffrn_reflns_av_R_equivalents 0.0335
_diffrn_reflns_av_unetI/netI 0.0139
_diffrn_reflns_Laue_measured_fraction_full 0.879
_diffrn_reflns_Laue_measured_fraction_max 0.905
_diffrn_reflns_limit_h_max 17
_diffrn_reflns_limit_h_min -17
_diffrn_reflns_limit_k_max 19
_diffrn_reflns_limit_k_min -20
_diffrn_reflns_limit_l_max 22
_diffrn_reflns_limit_l_min -22
_diffrn_reflns_number 49008
_diffrn_reflns_point_group_measured_fraction_full 0.879
_diffrn_reflns_point_group_measured_fraction_max 0.905
_diffrn_reflns_theta_full 25.242
_diffrn_reflns_theta_max 28.102
_diffrn_reflns_theta_min 2.334
_exptl_absorpt_coefficient_mu 1.330
_exptl_absorpt_correction_T_max 0.7456
_exptl_absorpt_correction_T_min 0.6010
_exptl_absorpt_correction_type multi-scan
_exptl_absorpt_process_details
;
SADABS-2008/1 (Bruker,2008) was used for absorption correction.
wR2(int) was 0.0578 before and 0.0416 after correction.
The Ratio of minimum to maximum transmission is 0.8415.
The \l/2 correction factor is 0.0015.
;
_exptl_crystal_colour colourless
_exptl_crystal_density_diffrn 1.895
_exptl_crystal_density_method 'not measured'
_exptl_crystal_description block
_exptl_crystal_F_000 1984
_exptl_crystal_size_max 0.5
_exptl_crystal_size_mid 0.4
_exptl_crystal_size_min 0.3
_refine_diff_density_max 0.443
_refine_diff_density_min -0.617
_refine_diff_density_rms 0.052
_refine_ls_extinction_method none
_refine_ls_goodness_of_fit_ref 1.036
_refine_ls_hydrogen_treatment constr
_refine_ls_matrix_type full
_refine_ls_number_parameters 244
_refine_ls_number_reflns 3907
_refine_ls_number_restraints 3
_refine_ls_restrained_S_all 1.037
_refine_ls_R_factor_all 0.0347
_refine_ls_R_factor_gt 0.0279
_refine_ls_shift/su_max 0.008
_refine_ls_shift/su_mean 0.001
_refine_ls_structure_factor_coef Fsqd
_refine_ls_weighting_details 'w=1/[\s^2^(Fo^2^)+(0.0358P)^2^+1.5492P] where P=(Fo^2^+2Fc^2^)/3'
_refine_ls_weighting_scheme calc
_refine_ls_wR_factor_gt 0.0678
_refine_ls_wR_factor_ref 0.0721
_reflns_Friedel_coverage 0.000
_reflns_number_gt 3295
_reflns_number_total 3907
_reflns_threshold_expression 'I > 2\s(I)'
_cod_data_source_file c9dt00257j2.cif
_cod_data_source_block 3
_cod_depositor_comments 'Adding full bibliography for 7049479--7049484.cif.'
_cod_database_code 7049482
_shelx_shelxl_version_number 2018/3
_shelx_space_group_comment
;
The symmetry employed for this shelxl refinement is uniquely defined
by the following loop, which should always be used as a source of
symmetry information in preference to the above space-group names.
They are only intended as comments.
;
_olex2_refinement_description
;
1. Fixed Uiso
 At 1.2 times of:
  All C(H) groups, All C(H,H) groups
2. Rigid bond restraints
 C13, F1, F2
 with sigma for 1-2 distances of 0.01 and sigma for 1-3 distances of 0.01
3.a Secondary CH2 refined with riding coordinates:
 C6(H6A,H6B)
3.b Aromatic/amide H refined with riding coordinates:
 C1(H1), C2(H2), C3(H3), C4(H4), C8(H8), C9(H9), C10(H10), C11(H11)
;
_olex2_submission_special_instructions 'No special instructions were received'

loop_
_space_group_symop_operation_xyz
'x, y, z'
'-x+1/2, -y, z+1/2'
'-x, y+1/2, -z+1/2'
'x+1/2, -y+1/2, -z'
'-x, -y, -z'
'x-1/2, y, -z-1/2'
'x, -y-1/2, z-1/2'
'-x-1/2, y-1/2, z'

loop_
_atom_site_label
_atom_site_type_symbol
_atom_site_fract_x
_atom_site_fract_y
_atom_site_fract_z
_atom_site_U_iso_or_equiv
_atom_site_adp_type
_atom_site_occupancy
_atom_site_site_symmetry_order
_atom_site_calc_flag
_atom_site_refinement_flags_posn
_atom_site_refinement_flags_adp
Ag1 Ag 0.13274(2) 0.56050(2) 0.75481(2) 0.04459(7) Uani 1 1 d . .
S1 S 0.38534(3) 0.51529(4) 0.72801(3) 0.03737(11) Uani 1 1 d . .
F1 F 0.1579(3) 0.7184(3) 0.50024(13) 0.1684(17) Uani 1 1 d . U
F2 F 0.1841(3) 0.8322(2) 0.5705(2) 0.185(2) Uani 1 1 d . U
F3 F 0.0190(2) 0.84353(14) 0.49483(13) 0.1110(9) Uani 1 1 d . .
F4 F -0.0035(3) 0.8233(3) 0.61754(17) 0.200(2) Uani 1 1 d . .
F5 F -0.0302(2) 0.7236(2) 0.5369(2) 0.1488(14) Uani 1 1 d . .
O1 O 0.45205(12) 0.55465(11) 0.67241(10) 0.0493(4) Uani 1 1 d . .
O2 O 0.29188(11) 0.48326(11) 0.69975(9) 0.0473(4) Uani 1 1 d . .
O3 O 0.22944(16) 0.71538(15) 0.67211(15) 0.0771(6) Uani 1 1 d . .
O4 O 0.09008(13) 0.64410(12) 0.65123(11) 0.0565(4) Uani 1 1 d . .
N1 N 0.21452(13) 0.54170(12) 0.86810(10) 0.0404(4) Uani 1 1 d . .
N2 N 0.54083(13) 0.43410(12) 0.78718(12) 0.0433(4) Uani 1 1 d . .
C1 C 0.1660(2) 0.50499(19) 0.92910(14) 0.0547(6) Uani 1 1 d . .
H1 H 0.098641 0.495248 0.924799 0.066 Uiso 1 1 calc R .
C2 C 0.2141(3) 0.4815(2) 0.99799(15) 0.0664(8) Uani 1 1 d . .
H2 H 0.178984 0.456598 1.039336 0.080 Uiso 1 1 calc R .
C3 C 0.3115(3) 0.4946(2) 1.00495(15) 0.0640(7) Uani 1 1 d . .
H3 H 0.344121 0.479089 1.051067 0.077 Uiso 1 1 calc R .
C4 C 0.3632(2) 0.53174(18) 0.94255(15) 0.0539(6) Uani 1 1 d . .
H4 H 0.430582 0.541442 0.946136 0.065 Uiso 1 1 calc R .
C5 C 0.31128(16) 0.55399(13) 0.87449(12) 0.0381(4) Uani 1 1 d . .
C6 C 0.36401(14) 0.59270(14) 0.80495(13) 0.0400(4) Uani 1 1 d . .
H6A H 0.426636 0.616113 0.822361 0.048 Uiso 1 1 calc R .
H6B H 0.325291 0.640525 0.784161 0.048 Uiso 1 1 calc R .
C7 C 0.44541(15) 0.42474(13) 0.77402(12) 0.0369(4) Uani 1 1 d . .
C8 C 0.39138(18) 0.35075(16) 0.79149(15) 0.0493(5) Uani 1 1 d . .
H8 H 0.323958 0.347611 0.782546 0.059 Uiso 1 1 calc R .
C9 C 0.4442(2) 0.28121(16) 0.82333(15) 0.0556(6) Uani 1 1 d . .
H9 H 0.412094 0.229467 0.835544 0.067 Uiso 1 1 calc R .
C10 C 0.5422(2) 0.28897(16) 0.83647(15) 0.0553(6) Uani 1 1 d . .
H10 H 0.577715 0.242645 0.857381 0.066 Uiso 1 1 calc R .
C11 C 0.58868(17) 0.36606(16) 0.81857(15) 0.0513(5) Uani 1 1 d . .
H11 H 0.655705 0.371169 0.828598 0.062 Uiso 1 1 calc R .
C12 C 0.15356(18) 0.70015(15) 0.63706(14) 0.0469(5) Uani 1 1 d . .
C13 C 0.1324(2) 0.7584(2) 0.5648(2) 0.0724(8) Uani 1 1 d . U
C14 C 0.0268(3) 0.7899(2) 0.55567(18) 0.0744(9) Uani 1 1 d . .

loop_
_atom_site_aniso_label
_atom_site_aniso_U_11
_atom_site_aniso_U_22
_atom_site_aniso_U_33
_atom_site_aniso_U_23
_atom_site_aniso_U_13
_atom_site_aniso_U_12
Ag1 0.03093(10) 0.05413(12) 0.04871(11) 0.00295(7) -0.00433(6) 0.00148(6)
S1 0.0271(2) 0.0463(3) 0.0387(2) -0.0006(2) -0.00013(16) 0.00093(18)
F1 0.199(3) 0.246(4) 0.0599(13) 0.0379(17) 0.0430(16) 0.114(3)
F2 0.189(3) 0.125(2) 0.241(4) 0.118(2) -0.112(3) -0.094(2)
F3 0.161(2) 0.0751(13) 0.0971(14) 0.0320(12) -0.0414(15) 0.0106(15)
F4 0.257(5) 0.259(4) 0.0854(17) -0.017(2) -0.021(2) 0.192(4)
F5 0.119(2) 0.160(3) 0.167(3) 0.079(2) -0.079(2) -0.053(2)
O1 0.0390(8) 0.0621(10) 0.0469(8) 0.0120(7) 0.0056(6) 0.0041(7)
O2 0.0317(7) 0.0628(10) 0.0474(8) -0.0133(7) -0.0067(6) 0.0006(7)
O3 0.0567(11) 0.0784(14) 0.0961(15) 0.0105(12) -0.0120(11) -0.0132(10)
O4 0.0493(9) 0.0593(10) 0.0609(10) 0.0185(8) -0.0054(8) -0.0077(8)
N1 0.0389(9) 0.0458(9) 0.0366(8) -0.0028(7) 0.0011(7) 0.0012(7)
N2 0.0332(8) 0.0435(9) 0.0534(10) 0.0009(8) 0.0011(7) 0.0024(7)
C1 0.0521(14) 0.0677(15) 0.0443(11) 0.0009(11) 0.0095(10) -0.0005(12)
C2 0.098(2) 0.0627(17) 0.0389(12) 0.0030(11) 0.0092(12) -0.0017(15)
C3 0.085(2) 0.0662(16) 0.0405(12) -0.0003(11) -0.0105(12) 0.0135(15)
C4 0.0572(14) 0.0584(14) 0.0462(12) -0.0056(11) -0.0157(10) 0.0089(11)
C5 0.0396(10) 0.0365(10) 0.0384(9) -0.0056(8) -0.0049(8) 0.0053(8)
C6 0.0330(9) 0.0397(10) 0.0473(11) -0.0021(9) -0.0034(8) -0.0003(8)
C7 0.0353(10) 0.0371(10) 0.0384(9) -0.0039(8) 0.0037(7) -0.0009(7)
C8 0.0462(12) 0.0491(13) 0.0528(12) -0.0010(10) 0.0005(9) -0.0097(10)
C9 0.0703(16) 0.0411(12) 0.0553(13) 0.0005(10) 0.0055(11) -0.0118(11)
C10 0.0668(16) 0.0452(13) 0.0539(13) 0.0070(10) 0.0057(11) 0.0102(11)
C11 0.0396(11) 0.0490(12) 0.0652(14) 0.0037(11) -0.0019(10) 0.0074(10)
C12 0.0461(12) 0.0423(11) 0.0524(12) 0.0012(9) 0.0008(9) 0.0016(9)
C13 0.080(2) 0.0677(18) 0.0692(18) 0.0242(15) 0.0052(14) -0.0044(15)
C14 0.094(2) 0.0707(18) 0.0580(17) 0.0067(14) -0.0181(15) 0.0101(17)

loop_
_atom_type_symbol
_atom_type_description
_atom_type_scat_dispersion_real
_atom_type_scat_dispersion_imag
_atom_type_scat_source
C C 0.0033 0.0016 'International Tables Vol C Tables 4.2.6.8 and 6.1.1.4'
H H 0.0000 0.0000 'International Tables Vol C Tables 4.2.6.8 and 6.1.1.4'
Ag Ag -0.8971 1.1015 'International Tables Vol C Tables 4.2.6.8 and 6.1.1.4'
F F 0.0171 0.0103 'International Tables Vol C Tables 4.2.6.8 and 6.1.1.4'
N N 0.0061 0.0033 'International Tables Vol C Tables 4.2.6.8 and 6.1.1.4'
O O 0.0106 0.0060 'International Tables Vol C Tables 4.2.6.8 and 6.1.1.4'
S S 0.1246 0.1234 'International Tables Vol C Tables 4.2.6.8 and 6.1.1.4'

loop_
_geom_angle_atom_site_label_1
_geom_angle_atom_site_label_2
_geom_angle_atom_site_label_3
_geom_angle
_geom_angle_site_symmetry_3
O4 Ag1 N2 95.48(7) 6_557
N1 Ag1 O4 150.57(7) .
N1 Ag1 N2 113.95(7) 6_557
O1 S1 O2 118.63(10) .
O1 S1 C6 107.47(10) .
O1 S1 C7 108.91(9) .
O2 S1 C6 109.03(9) .
O2 S1 C7 106.31(10) .
C6 S1 C7 105.80(10) .
C12 O4 Ag1 111.56(15) .
C1 N1 Ag1 117.95(16) .
C5 N1 Ag1 122.79(14) .
C5 N1 C1 118.6(2) .
C7 N2 Ag1 122.96(14) 6_657
C7 N2 C11 117.2(2) .
C11 N2 Ag1 119.52(15) 6_657
N1 C1 H1 119.2 .
N1 C1 C2 121.6(3) .
C2 C1 H1 119.2 .
C1 C2 H2 120.0 .
C3 C2 C1 119.9(3) .
C3 C2 H2 120.0 .
C2 C3 H3 120.3 .
C2 C3 C4 119.4(2) .
C4 C3 H3 120.3 .
C3 C4 H4 120.8 .
C3 C4 C5 118.3(3) .
C5 C4 H4 120.8 .
N1 C5 C4 122.1(2) .
N1 C5 C6 117.56(18) .
C4 C5 C6 120.3(2) .
S1 C6 H6A 109.0 .
S1 C6 H6B 109.0 .
C5 C6 S1 112.74(15) .
C5 C6 H6A 109.0 .
C5 C6 H6B 109.0 .
H6A C6 H6B 107.8 .
N2 C7 S1 115.81(15) .
N2 C7 C8 124.9(2) .
C8 C7 S1 119.25(17) .
C7 C8 H8 122.0 .
C7 C8 C9 116.0(2) .
C9 C8 H8 122.0 .
C8 C9 H9 120.0 .
C10 C9 C8 120.1(2) .
C10 C9 H9 120.0 .
C9 C10 H10 120.3 .
C9 C10 C11 119.4(2) .
C11 C10 H10 120.3 .
N2 C11 C10 122.4(2) .
N2 C11 H11 118.8 .
C10 C11 H11 118.8 .
O3 C12 O4 129.0(2) .
O3 C12 C13 115.8(2) .
O4 C12 C13 115.2(2) .
F1 C13 F2 108.7(4) .
F1 C13 C12 110.1(3) .
F1 C13 C14 108.4(3) .
F2 C13 C12 109.6(3) .
F2 C13 C14 103.6(3) .
C14 C13 C12 116.1(3) .
F3 C14 C13 110.6(3) .
F4 C14 F3 112.0(3) .
F4 C14 F5 109.2(4) .
F4 C14 C13 111.0(3) .
F5 C14 F3 104.2(3) .
F5 C14 C13 109.5(3) .

loop_
_geom_bond_atom_site_label_1
_geom_bond_atom_site_label_2
_geom_bond_distance
_geom_bond_site_symmetry_2
Ag1 O4 2.2519(17) .
Ag1 N1 2.2383(18) .
Ag1 N2 2.4161(19) 6_557
S1 O1 1.4411(16) .
S1 O2 1.4440(15) .
S1 C6 1.789(2) .
S1 C7 1.792(2) .
F1 C13 1.303(5) .
F2 C13 1.337(4) .
F3 C14 1.325(3) .
F4 C14 1.238(4) .
F5 C14 1.318(4) .
O3 C12 1.213(3) .
O4 C12 1.242(3) .
N1 C1 1.351(3) .
N1 C5 1.333(3) .
N2 C7 1.324(3) .
N2 C11 1.341(3) .
C1 H1 0.9300 .
C1 C2 1.387(4) .
C2 H2 0.9300 .
C2 C3 1.345(5) .
C3 H3 0.9300 .
C3 C4 1.392(4) .
C4 H4 0.9300 .
C4 C5 1.395(3) .
C5 C6 1.503(3) .
C6 H6A 0.9700 .
C6 H6B 0.9700 .
C7 C8 1.385(3) .
C8 H8 0.9300 .
C8 C9 1.396(4) .
C9 H9 0.9300 .
C9 C10 1.356(4) .
C10 H10 0.9300 .
C10 C11 1.376(4) .
C11 H11 0.9300 .
C12 C13 1.545(4) .
C13 C14 1.522(5) .
